data_1552989
loop_
_publ_author_name
'Chen, Peng-Qiao'
'Xiao, You-Cai'
'Yue, Cai-Zhen'
'Chen, Ying-Chun'

_publ_section_title
;
 Trienamine catalysis with linear deconjugated 3,5-dienones
;
_journal_issue 5
_journal_name_full 'Org. Chem. Front.'
_journal_page_first 490
_journal_paper_doi 10.1039/C4QO00079J
_journal_volume 1
_journal_year 2014
_chemical_absolute_configuration ad
_chemical_formula_sum 'C27 H27 N O4'
_chemical_formula_weight 429.50
_space_group_IT_number 19
_space_group_name_Hall 'P 2ac 2ab'
_space_group_name_H-M_alt 'P 21 21 21'
_symmetry_cell_setting orthorhombic
_symmetry_space_group_name_H-M 'P 21 21 21'
_atom_sites_solution_hydrogens geom
_atom_sites_solution_primary direct
_atom_sites_solution_secondary difmap
_audit_creation_method SHELXL-97
_cell_angle_alpha 90.00
_cell_angle_beta 90.00
_cell_angle_gamma 90.00
_cell_formula_units_Z 4
_cell_length_a 10.30150(10)
_cell_length_b 11.24590(10)
_cell_length_c 19.9126(2)
_cell_measurement_reflns_used 14648
_cell_measurement_temperature 291(2)
_cell_measurement_theta_max 69.6543
_cell_measurement_theta_min 3.9275
_cell_volume 2306.87(4)
_computing_cell_refinement 'CrysAlisPro (Agilent Technologies)'
_computing_data_collection 'CrysAlisPro (Agilent Technologies)'
_computing_data_reduction 'CrysAlisPro (Agilent Technologies)'
_computing_molecular_graphics 'Ortep-3 (L. J. Farrugia, 2001)'
_computing_publication_material SHELXL-97
_computing_structure_refinement 'SHELXL-97 (Sheldrick, 1997)'
_computing_structure_solution 'SHELXS-97 (Sheldrick, 1997)'
_diffrn_ambient_temperature 291(2)
_diffrn_detector_area_resol_mean 15.9149
_diffrn_measured_fraction_theta_full 0.989
_diffrn_measured_fraction_theta_max 0.989
_diffrn_measurement_device_type 'Gemini S Ultra, Agilent Technologies'
_diffrn_measurement_method '\w scans'
_diffrn_radiation_monochromator mirror
_diffrn_radiation_source 'Enhance Ultra (Cu) X-ray Source'
_diffrn_radiation_type CuK\a
_diffrn_radiation_wavelength 1.54184
_diffrn_reflns_av_R_equivalents 0.0232
_diffrn_reflns_av_sigmaI/netI 0.0139
_diffrn_reflns_limit_h_max 12
_diffrn_reflns_limit_h_min -11
_diffrn_reflns_limit_k_max 13
_diffrn_reflns_limit_k_min -13
_diffrn_reflns_limit_l_max 24
_diffrn_reflns_limit_l_min -23
_diffrn_reflns_number 20156
_diffrn_reflns_theta_full 69.78
_diffrn_reflns_theta_max 69.78
_diffrn_reflns_theta_min 4.44
_exptl_absorpt_coefficient_mu 0.665
_exptl_absorpt_correction_T_max 0.8154
_exptl_absorpt_correction_T_min 0.7676
_exptl_absorpt_correction_type multi-scan
_exptl_absorpt_process_details
;
CrysAlisPro, Agilent Technologies,
Version 1.171.36.21 (release 14-08-2012 CrysAlis171 .NET)
(compiled Sep 14 2012,17:21:16)
Empirical absorption correction using spherical harmonics,
 implemented in SCALE3 ABSPACK scaling algorithm.
;
_exptl_crystal_density_diffrn 1.237
_exptl_crystal_density_method 'not measured'
_exptl_crystal_F_000 912
_exptl_crystal_size_max 0.42
_exptl_crystal_size_mid 0.39
_exptl_crystal_size_min 0.32
_refine_diff_density_max 0.113
_refine_diff_density_min -0.159
_refine_diff_density_rms 0.032
_refine_ls_abs_structure_details 'Flack H D (1983), Acta Cryst. A39, 876-881'
_refine_ls_abs_structure_Flack 0.03(16)
_refine_ls_extinction_method none
_refine_ls_goodness_of_fit_ref 1.080
_refine_ls_hydrogen_treatment constr
_refine_ls_matrix_type full
_refine_ls_number_parameters 292
_refine_ls_number_reflns 4300
_refine_ls_number_restraints 0
_refine_ls_restrained_S_all 1.080
_refine_ls_R_factor_all 0.0332
_refine_ls_R_factor_gt 0.0328
_refine_ls_shift/su_max 0.001
_refine_ls_shift/su_mean 0.000
_refine_ls_structure_factor_coef Fsqd
_refine_ls_weighting_details 'calc w=1/[\s^2^(Fo^2^)+(0.0586P)^2^+0.0990P] where P=(Fo^2^+2Fc^2^)/3'
_refine_ls_weighting_scheme calc
_refine_ls_wR_factor_gt 0.0906
_refine_ls_wR_factor_ref 0.0912
_reflns_number_gt 4221
_reflns_number_total 4300
_reflns_threshold_expression >2sigma(I)
_cod_data_source_file c4qo00079j2.cif
_cod_data_source_block 4i
_cod_database_code 1552989

loop_
_symmetry_equiv_pos_as_xyz
'x, y, z'
'-x+1/2, -y, z+1/2'
'x+1/2, -y+1/2, -z'
'-x, y+1/2, -z+1/2'

loop_
_atom_site_label
_atom_site_type_symbol
_atom_site_fract_x
_atom_site_fract_y
_atom_site_fract_z
_atom_site_U_iso_or_equiv
_atom_site_adp_type
_atom_site_occupancy
_atom_site_symmetry_multiplicity
_atom_site_calc_flag
_atom_site_refinement_flags
O1 O 0.00034(8) 0.94038(8) 0.88200(5) 0.0567(2) Uani 1 1 d .
O3 O 0.21677(11) 0.96622(9) 0.99730(5) 0.0629(3) Uani 1 1 d .
N1 N 0.12048(10) 0.76713(9) 0.89714(5) 0.0490(2) Uani 1 1 d .
O2 O 0.05020(12) 0.58130(10) 0.92002(8) 0.0849(4) Uani 1 1 d .
O4 O 0.01440(13) 0.81422(10) 0.74059(7) 0.0766(3) Uani 1 1 d .
C4 C 0.25702(12) 0.74311(11) 0.89988(6) 0.0503(3) Uani 1 1 d .
C16 C 0.23157(12) 1.05978(12) 0.96788(7) 0.0513(3) Uani 1 1 d .
C15 C 0.24575(12) 1.06429(11) 0.89170(6) 0.0500(3) Uani 1 1 d .
H15 H 0.1750 1.1138 0.8744 0.060 Uiso 1 1 calc R
C13 C 0.41301(14) 1.10480(14) 0.80051(7) 0.0618(3) Uani 1 1 d .
C7 C 0.23162(11) 0.94053(12) 0.85963(6) 0.0485(3) Uani 1 1 d .
C22 C 0.31382(16) 1.17886(14) 1.06379(8) 0.0658(4) Uani 1 1 d .
H22 H 0.3550 1.1107 1.0795 0.079 Uiso 1 1 calc R
C8 C 0.10226(11) 0.88751(11) 0.88067(6) 0.0467(2) Uani 1 1 d .
C3 C 0.31843(15) 0.63953(14) 0.91982(8) 0.0638(3) Uani 1 1 d .
H3 H 0.2714 0.5716 0.9307 0.077 Uiso 1 1 calc R
C11 C 0.23587(13) 0.95348(13) 0.78113(7) 0.0541(3) Uani 1 1 d .
H11 H 0.2490 0.8739 0.7623 0.065 Uiso 1 1 calc R
C12 C 0.35106(14) 1.02815(15) 0.76121(7) 0.0635(4) Uani 1 1 d .
H12 H 0.3815 1.0198 0.7175 0.076 Uiso 1 1 calc R
C17 C 0.24048(13) 1.17432(12) 1.00539(7) 0.0519(3) Uani 1 1 d .
C18 C 0.17707(15) 1.27616(13) 0.98362(7) 0.0614(3) Uani 1 1 d .
H18 H 0.1284 1.2742 0.9443 0.074 Uiso 1 1 calc R
C5 C 0.32534(12) 0.84461(12) 0.88166(7) 0.0519(3) Uani 1 1 d .
C23 C 0.11209(15) 1.00485(13) 0.74913(7) 0.0585(3) Uani 1 1 d .
H23B H 0.0843 1.0724 0.7758 0.070 Uiso 1 1 calc R
H23A H 0.1342 1.0346 0.7048 0.070 Uiso 1 1 calc R
C14 C 0.37376(14) 1.12501(14) 0.87225(7) 0.0608(3) Uani 1 1 d .
H14B H 0.3654 1.2099 0.8799 0.073 Uiso 1 1 calc R
H14A H 0.4421 1.0958 0.9014 0.073 Uiso 1 1 calc R
C19 C 0.18594(18) 1.38039(13) 1.02004(8) 0.0688(4) Uani 1 1 d .
H19 H 0.1401 1.4474 1.0064 0.083 Uiso 1 1 calc R
C10 C -0.11509(13) 0.72337(14) 0.90682(9) 0.0659(4) Uani 1 1 d .
H10A H -0.1340 0.7540 0.8629 0.099 Uiso 1 1 calc R
H10C H -0.1290 0.7846 0.9397 0.099 Uiso 1 1 calc R
H10B H -0.1711 0.6572 0.9162 0.099 Uiso 1 1 calc R
C6 C 0.45970(13) 0.84328(15) 0.88436(9) 0.0664(4) Uani 1 1 d .
H6 H 0.5073 0.9099 0.8718 0.080 Uiso 1 1 calc R
C20 C 0.26249(18) 1.38492(15) 1.07640(9) 0.0749(4) Uani 1 1 d .
H20 H 0.2716 1.4562 1.0996 0.090 Uiso 1 1 calc R
C27 C 0.52754(17) 1.17615(19) 0.77712(10) 0.0807(5) Uani 1 1 d .
H27B H 0.6016 1.1576 0.8044 0.121 Uiso 1 1 calc R
H27C H 0.5081 1.2594 0.7809 0.121 Uiso 1 1 calc R
H27A H 0.5461 1.1571 0.7311 0.121 Uiso 1 1 calc R
C21 C 0.32575(19) 1.28483(17) 1.09873(9) 0.0799(5) Uani 1 1 d .
H21 H 0.3765 1.2882 1.1373 0.096 Uiso 1 1 calc R
C9 C 0.02250(13) 0.68360(12) 0.90946(7) 0.0553(3) Uani 1 1 d .
C24 C -0.00081(15) 0.92143(14) 0.74208(7) 0.0594(3) Uani 1 1 d .
C25 C -0.13310(17) 0.97739(16) 0.73584(10) 0.0749(4) Uani 1 1 d .
H25B H -0.1513 1.0205 0.7770 0.090 Uiso 1 1 calc R
H25A H -0.1304 1.0350 0.6996 0.090 Uiso 1 1 calc R
C2 C 0.45331(16) 0.64105(17) 0.92286(9) 0.0747(4) Uani 1 1 d .
H2 H 0.4975 0.5731 0.9366 0.090 Uiso 1 1 calc R
C1 C 0.52217(15) 0.74071(18) 0.90606(10) 0.0779(5) Uani 1 1 d .
H1 H 0.6122 0.7398 0.9092 0.093 Uiso 1 1 calc R
C26 C -0.2419(2) 0.8946(2) 0.72302(18) 0.1179(9) Uani 1 1 d .
H26B H -0.2436 0.8346 0.7573 0.177 Uiso 1 1 calc R
H26A H -0.2305 0.8576 0.6800 0.177 Uiso 1 1 calc R
H26C H -0.3223 0.9378 0.7235 0.177 Uiso 1 1 calc R

loop_
_atom_site_aniso_label
_atom_site_aniso_U_11
_atom_site_aniso_U_22
_atom_site_aniso_U_33
_atom_site_aniso_U_23
_atom_site_aniso_U_13
_atom_site_aniso_U_12
O1 0.0421(4) 0.0545(5) 0.0736(6) 0.0053(4) 0.0029(4) 0.0083(4)
O3 0.0748(7) 0.0543(5) 0.0595(5) 0.0087(4) 0.0048(5) -0.0017(5)
N1 0.0413(5) 0.0499(5) 0.0558(6) 0.0048(4) -0.0004(4) 0.0038(4)
O2 0.0686(6) 0.0569(6) 0.1293(10) 0.0237(7) -0.0030(7) -0.0013(5)
O4 0.0759(7) 0.0625(6) 0.0916(8) -0.0130(5) -0.0014(6) 0.0005(5)
C4 0.0427(6) 0.0559(7) 0.0524(6) 0.0019(5) -0.0031(5) 0.0066(5)
C16 0.0441(6) 0.0554(7) 0.0544(6) 0.0063(5) 0.0001(5) -0.0003(5)
C15 0.0472(6) 0.0507(6) 0.0522(6) 0.0046(5) 0.0005(5) -0.0016(5)
C13 0.0506(7) 0.0719(8) 0.0631(8) 0.0136(7) 0.0056(6) -0.0042(6)
C7 0.0393(5) 0.0530(6) 0.0531(6) 0.0038(5) 0.0007(5) 0.0026(5)
C22 0.0663(8) 0.0671(8) 0.0639(8) 0.0013(7) -0.0108(7) 0.0077(7)
C8 0.0416(6) 0.0492(6) 0.0492(6) 0.0025(5) -0.0005(5) 0.0032(5)
C3 0.0601(8) 0.0620(8) 0.0694(8) 0.0077(7) -0.0056(7) 0.0143(7)
C11 0.0496(7) 0.0610(7) 0.0518(6) 0.0008(6) 0.0025(5) 0.0009(6)
C12 0.0538(7) 0.0814(9) 0.0552(7) 0.0087(7) 0.0091(6) -0.0007(7)
C17 0.0486(6) 0.0537(7) 0.0532(6) 0.0047(5) 0.0009(5) -0.0016(5)
C18 0.0638(8) 0.0589(7) 0.0614(8) 0.0061(6) -0.0040(6) 0.0051(7)
C5 0.0425(6) 0.0604(7) 0.0528(6) 0.0008(5) 0.0003(5) 0.0066(5)
C23 0.0593(8) 0.0609(7) 0.0554(7) 0.0052(5) -0.0053(6) -0.0005(6)
C14 0.0555(7) 0.0656(8) 0.0612(7) 0.0052(6) 0.0021(6) -0.0128(6)
C19 0.0773(9) 0.0531(7) 0.0761(9) 0.0093(7) 0.0084(8) 0.0045(7)
C10 0.0468(7) 0.0682(8) 0.0827(9) 0.0076(7) 0.0047(7) -0.0058(6)
C6 0.0424(7) 0.0808(10) 0.0759(9) 0.0024(8) -0.0006(6) 0.0041(6)
C20 0.0777(10) 0.0646(9) 0.0824(10) -0.0119(8) 0.0045(8) -0.0111(8)
C27 0.0606(9) 0.1000(12) 0.0814(10) 0.0216(9) 0.0101(8) -0.0162(9)
C21 0.0805(11) 0.0862(11) 0.0729(9) -0.0138(9) -0.0193(8) 0.0005(9)
C9 0.0518(7) 0.0559(7) 0.0582(7) 0.0064(6) 0.0001(6) -0.0037(6)
C24 0.0610(7) 0.0642(8) 0.0530(7) -0.0019(6) -0.0059(6) 0.0004(7)
C25 0.0632(9) 0.0791(10) 0.0824(10) 0.0042(8) -0.0153(8) 0.0025(8)
C2 0.0609(9) 0.0829(11) 0.0804(10) 0.0064(8) -0.0105(8) 0.0261(8)
C1 0.0429(7) 0.1034(13) 0.0873(10) -0.0002(10) -0.0067(7) 0.0181(8)
C26 0.0712(12) 0.1055(16) 0.177(3) -0.0039(17) -0.0308(15) -0.0099(12)

loop_
_atom_type_symbol
_atom_type_description
_atom_type_scat_dispersion_real
_atom_type_scat_dispersion_imag
_atom_type_scat_source
C C 0.0181 0.0091 'International Tables Vol C Tables 4.2.6.8 and 6.1.1.4'
H H 0.0000 0.0000 'International Tables Vol C Tables 4.2.6.8 and 6.1.1.4'
N N 0.0311 0.0180 'International Tables Vol C Tables 4.2.6.8 and 6.1.1.4'
O O 0.0492 0.0322 'International Tables Vol C Tables 4.2.6.8 and 6.1.1.4'

loop_
_geom_angle_atom_site_label_1
_geom_angle_atom_site_label_2
_geom_angle_atom_site_label_3
_geom_angle
C9 N1 C8 126.21(10)
C9 N1 C4 125.04(11)
C8 N1 C4 108.75(10)
C3 C4 C5 122.35(12)
C3 C4 N1 128.19(12)
C5 C4 N1 109.41(10)
O3 C16 C17 120.97(11)
O3 C16 C15 121.39(12)
C17 C16 C15 117.61(11)
C16 C15 C14 110.37(11)
C16 C15 C7 111.96(10)
C14 C15 C7 112.28(11)
C16 C15 H15 107.3
C14 C15 H15 107.3
C7 C15 H15 107.3
C12 C13 C27 122.82(15)
C12 C13 C14 121.97(13)
C27 C13 C14 115.20(14)
C5 C7 C8 101.54(10)
C5 C7 C15 117.67(11)
C8 C7 C15 108.89(10)
C5 C7 C11 109.69(10)
C8 C7 C11 109.60(10)
C15 C7 C11 109.07(10)
C21 C22 C17 120.05(14)
C21 C22 H22 120.0
C17 C22 H22 120.0
O1 C8 N1 125.84(11)
O1 C8 C7 125.16(11)
N1 C8 C7 108.99(10)
C4 C3 C2 117.31(16)
C4 C3 H3 121.3
C2 C3 H3 121.3
C12 C11 C23 109.54(11)
C12 C11 C7 109.61(11)
C23 C11 C7 115.09(11)
C12 C11 H11 107.4
C23 C11 H11 107.4
C7 C11 H11 107.4
C13 C12 C11 125.81(13)
C13 C12 H12 117.1
C11 C12 H12 117.1
C22 C17 C18 119.19(13)
C22 C17 C16 119.00(12)
C18 C17 C16 121.82(12)
C19 C18 C17 120.34(14)
C19 C18 H18 119.8
C17 C18 H18 119.8
C6 C5 C4 119.15(13)
C6 C5 C7 131.05(14)
C4 C5 C7 109.78(11)
C24 C23 C11 116.51(12)
C24 C23 H23B 108.2
C11 C23 H23B 108.2
C24 C23 H23A 108.2
C11 C23 H23A 108.2
H23B C23 H23A 107.3
C13 C14 C15 113.83(12)
C13 C14 H14B 108.8
C15 C14 H14B 108.8
C13 C14 H14A 108.8
C15 C14 H14A 108.8
H14B C14 H14A 107.7
C20 C19 C18 119.92(15)
C20 C19 H19 120.0
C18 C19 H19 120.0
C9 C10 H10A 109.5
C9 C10 H10C 109.5
H10A C10 H10C 109.5
C9 C10 H10B 109.5
H10A C10 H10B 109.5
H10C C10 H10B 109.5
C5 C6 C1 118.93(15)
C5 C6 H6 120.5
C1 C6 H6 120.5
C19 C20 C21 120.43(15)
C19 C20 H20 119.8
C21 C20 H20 119.8
C13 C27 H27B 109.5
C13 C27 H27C 109.5
H27B C27 H27C 109.5
C13 C27 H27A 109.5
H27B C27 H27A 109.5
H27C C27 H27A 109.5
C20 C21 C22 119.99(15)
C20 C21 H21 120.0
C22 C21 H21 120.0
O2 C9 N1 120.05(13)
O2 C9 C10 121.29(13)
N1 C9 C10 118.62(12)
O4 C24 C23 121.47(14)
O4 C24 C25 121.93(15)
C23 C24 C25 116.59(13)
C26 C25 C24 115.90(16)
C26 C25 H25B 108.3
C24 C25 H25B 108.3
C26 C25 H25A 108.3
C24 C25 H25A 108.3
H25B C25 H25A 107.4
C1 C2 C3 121.16(15)
C1 C2 H2 119.4
C3 C2 H2 119.4
C2 C1 C6 121.06(14)
C2 C1 H1 119.5
C6 C1 H1 119.5
C25 C26 H26B 109.5
C25 C26 H26A 109.5
H26B C26 H26A 109.5
C25 C26 H26C 109.5
H26B C26 H26C 109.5
H26A C26 H26C 109.5

loop_
_geom_bond_atom_site_label_1
_geom_bond_atom_site_label_2
_geom_bond_distance
O1 C8 1.2069(15)
O3 C16 1.2139(16)
N1 C9 1.4005(17)
N1 C8 1.4055(16)
N1 C4 1.4334(15)
O2 C9 1.2039(17)
O4 C24 1.2161(19)
C4 C3 1.3836(19)
C4 C5 1.3893(19)
C16 C17 1.4918(19)
C16 C15 1.5248(18)
C15 C14 1.5346(18)
C15 C7 1.5381(17)
C15 H15 0.9800
C13 C12 1.328(2)
C13 C27 1.501(2)
C13 C14 1.502(2)
C7 C5 1.5127(17)
C7 C8 1.5189(16)
C7 C11 1.5705(18)
C22 C21 1.386(2)
C22 C17 1.388(2)
C22 H22 0.9300
C3 C2 1.391(2)
C3 H3 0.9300
C11 C12 1.507(2)
C11 C23 1.538(2)
C11 H11 0.9800
C12 H12 0.9300
C17 C18 1.3878(19)
C18 C19 1.381(2)
C18 H18 0.9300
C5 C6 1.3852(18)
C23 C24 1.501(2)
C23 H23B 0.9700
C23 H23A 0.9700
C14 H14B 0.9700
C14 H14A 0.9700
C19 C20 1.372(3)
C19 H19 0.9300
C10 C9 1.4871(19)
C10 H10A 0.9600
C10 H10C 0.9600
C10 H10B 0.9600
C6 C1 1.390(2)
C6 H6 0.9300
C20 C21 1.375(3)
C20 H20 0.9300
C27 H27B 0.9600
C27 H27C 0.9600
C27 H27A 0.9600
C21 H21 0.9300
C24 C25 1.506(2)
C25 C26 1.480(3)
C25 H25B 0.9700
C25 H25A 0.9700
C2 C1 1.368(3)
C2 H2 0.9300
C1 H1 0.9300
C26 H26B 0.9600
C26 H26A 0.9600
C26 H26C 0.9600

loop_
_geom_torsion_atom_site_label_1
_geom_torsion_atom_site_label_2
_geom_torsion_atom_site_label_3
_geom_torsion_atom_site_label_4
_geom_torsion
C9 N1 C4 C3 -5.7(2)
C8 N1 C4 C3 173.91(13)
C9 N1 C4 C5 177.05(12)
C8 N1 C4 C5 -3.38(14)
O3 C16 C15 C14 -122.85(14)
C17 C16 C15 C14 55.37(15)
O3 C16 C15 C7 3.01(17)
C17 C16 C15 C7 -178.77(10)
C16 C15 C7 C5 -58.86(14)
C14 C15 C7 C5 65.95(15)
C16 C15 C7 C8 55.85(13)
C14 C15 C7 C8 -179.34(10)
C16 C15 C7 C11 175.41(10)
C14 C15 C7 C11 -59.78(13)
C9 N1 C8 O1 8.9(2)
C4 N1 C8 O1 -170.71(12)
C9 N1 C8 C7 -170.17(12)
C4 N1 C8 C7 10.27(13)
C5 C7 C8 O1 168.54(12)
C15 C7 C8 O1 43.74(16)
C11 C7 C8 O1 -75.49(16)
C5 C7 C8 N1 -12.42(13)
C15 C7 C8 N1 -137.23(10)
C11 C7 C8 N1 103.54(11)
C5 C4 C3 C2 1.7(2)
N1 C4 C3 C2 -175.28(15)
C5 C7 C11 C12 -80.79(14)
C8 C7 C11 C12 168.55(11)
C15 C7 C11 C12 49.42(14)
C5 C7 C11 C23 155.23(12)
C8 C7 C11 C23 44.57(15)
C15 C7 C11 C23 -74.56(14)
C27 C13 C12 C11 179.90(15)
C14 C13 C12 C11 0.6(2)
C23 C11 C12 C13 105.41(17)
C7 C11 C12 C13 -21.8(2)
C21 C22 C17 C18 -1.6(2)
C21 C22 C17 C16 178.66(16)
O3 C16 C17 C22 42.43(19)
C15 C16 C17 C22 -135.80(14)
O3 C16 C17 C18 -137.31(15)
C15 C16 C17 C18 44.46(18)
C22 C17 C18 C19 -0.6(2)
C16 C17 C18 C19 179.13(13)
C3 C4 C5 C6 -0.9(2)
N1 C4 C5 C6 176.53(13)
C3 C4 C5 C7 177.58(12)
N1 C4 C5 C7 -4.95(15)
C8 C7 C5 C6 -171.27(15)
C15 C7 C5 C6 -52.6(2)
C11 C7 C5 C6 72.83(19)
C8 C7 C5 C4 10.44(14)
C15 C7 C5 C4 129.13(12)
C11 C7 C5 C4 -105.46(12)
C12 C11 C23 C24 158.51(12)
C7 C11 C23 C24 -77.48(16)
C12 C13 C14 C15 -8.7(2)
C27 C13 C14 C15 171.99(14)
C16 C15 C14 C13 164.50(12)
C7 C15 C14 C13 38.82(16)
C17 C18 C19 C20 2.9(2)
C4 C5 C6 C1 -0.8(2)
C7 C5 C6 C1 -178.96(15)
C18 C19 C20 C21 -3.1(3)
C19 C20 C21 C22 0.9(3)
C17 C22 C21 C20 1.5(3)
C8 N1 C9 O2 176.46(14)
C4 N1 C9 O2 -4.0(2)
C8 N1 C9 C10 -1.5(2)
C4 N1 C9 C10 178.02(13)
C11 C23 C24 O4 -23.1(2)
C11 C23 C24 C25 157.90(13)
O4 C24 C25 C26 -4.1(3)
C23 C24 C25 C26 174.89(19)
C4 C3 C2 C1 -0.7(3)
C3 C2 C1 C6 -1.0(3)
C5 C6 C1 C2 1.8(3)
